data_4334240
loop_
_publ_author_name
'Xiaowei Ma'
'Jun Lu'
'Jeffrey B. Whalen'
'Susan E. Latturner'

_publ_contact_author_address
;
 Department of Chemistry and Biochemistry
 Florida State University
 Tallahassee, FL  32306
;
_publ_contact_author_email latturne@chem.fsu.edu
_publ_contact_author_fax 8506448281
_publ_contact_author_name 'Prof. Susan E. Latturner'
_publ_contact_author_phone 8506444047
_publ_section_title
;
 Flux Growth and Magnetoresistance Behavior of Rare Earth Zintl Phase
 EuMgSn
;
_journal_name_full 'Inorganic Chemistry'
_journal_page_first 3342
_journal_page_last 3348
_journal_paper_doi 10.1021/ic302828p
_journal_volume 52
_journal_year 2013
_chemical_formula_sum 'Eu Mg Sn'
_chemical_formula_weight 294.96
_chemical_name_systematic
; 
 ? 
;
_space_group_IT_number 62
_symmetry_cell_setting orthorhombic
_symmetry_space_group_name_Hall '-P 2ac 2n'
_symmetry_space_group_name_H-M 'P n m a'
_atom_sites_solution_hydrogens none
_atom_sites_solution_primary direct
_atom_sites_solution_secondary difmap
_audit_creation_method SHELXL-97
_cell_angle_alpha 90.00
_cell_angle_beta 90.00
_cell_angle_gamma 90.00
_cell_formula_units_Z 4
_cell_length_a 8.0849(7)
_cell_length_b 4.8517(4)
_cell_length_c 8.7504(8)
_cell_measurement_temperature 290(2)
_cell_volume 343.24(5)
_computing_cell_refinement 'Saint (Bruker, 2008)'
_computing_data_collection 'APEX2 (Bruker, 2008)'
_computing_data_reduction 'Saint (Bruker, 2008)'
_computing_structure_refinement 'SHELXL-97 (Sheldrick, 2008)'
_computing_structure_solution 'SHELXS-97 (Sheldrick, 2008)'
_diffrn_ambient_temperature 290(2)
_diffrn_measured_fraction_theta_full 0.954
_diffrn_measured_fraction_theta_max 0.954
_diffrn_measurement_device_type 'Bruker APEX-II CCD area-detector'
_diffrn_radiation_monochromator graphite
_diffrn_radiation_source 'fine-focus sealed tube'
_diffrn_radiation_type MoK\a
_diffrn_radiation_wavelength 0.71073
_diffrn_reflns_av_R_equivalents 0.0232
_diffrn_reflns_av_sigmaI/netI 0.0145
_diffrn_reflns_limit_h_max 10
_diffrn_reflns_limit_h_min -10
_diffrn_reflns_limit_k_max 6
_diffrn_reflns_limit_k_min -6
_diffrn_reflns_limit_l_max 11
_diffrn_reflns_limit_l_min -11
_diffrn_reflns_number 3587
_diffrn_reflns_theta_full 28.28
_diffrn_reflns_theta_max 28.28
_diffrn_reflns_theta_min 3.43
_exptl_absorpt_coefficient_mu 25.259
_exptl_absorpt_correction_T_max 0.603
_exptl_absorpt_correction_T_min 0.419
_exptl_absorpt_correction_type multi-scan
_exptl_absorpt_process_details 'SADABS (Bruker, 2008)'
_exptl_crystal_colour silver
_exptl_crystal_density_diffrn 5.708
_exptl_crystal_description rod
_exptl_crystal_F_000 500
_exptl_crystal_size_max 0.04
_exptl_crystal_size_mid 0.03
_exptl_crystal_size_min 0.02
_refine_diff_density_max 0.830
_refine_diff_density_min -1.128
_refine_diff_density_rms 0.258
_refine_ls_extinction_coef 0.0133(4)
_refine_ls_extinction_expression Fc^*^=kFc[1+0.001xFc^2^\l^3^/sin(2\q)]^-1/4^
_refine_ls_extinction_method SHELXL
_refine_ls_goodness_of_fit_ref 1.138
_refine_ls_hydrogen_treatment none
_refine_ls_matrix_type full
_refine_ls_number_parameters 20
_refine_ls_number_reflns 458
_refine_ls_number_restraints 0
_refine_ls_restrained_S_all 1.138
_refine_ls_R_factor_all 0.0142
_refine_ls_R_factor_gt 0.0137
_refine_ls_shift/su_max 0.001
_refine_ls_shift/su_mean 0.000
_refine_ls_structure_factor_coef Fsqd
_refine_ls_weighting_details 'calc w=1/[\s^2^(Fo^2^)+(0.0155P)^2^+0.0000P] where P=(Fo^2^+2Fc^2^)/3'
_refine_ls_weighting_scheme calc
_refine_ls_wR_factor_gt 0.0290
_refine_ls_wR_factor_ref 0.0291
_reflns_number_gt 449
_reflns_number_total 458
_reflns_threshold_expression >2sigma(I)
_cod_data_source_file ic302828p_si_002.cif
_cod_data_source_block eumgsn
_cod_database_code 4334240

loop_
_symmetry_equiv_pos_as_xyz
'x, y, z'
'-x+1/2, -y, z+1/2'
'-x, y+1/2, -z'
'x+1/2, -y+1/2, -z+1/2'
'-x, -y, -z'
'x-1/2, y, -z-1/2'
'x, -y-1/2, z'
'-x-1/2, y-1/2, z-1/2'

loop_
_atom_site_label
_atom_site_type_symbol
_atom_site_fract_x
_atom_site_fract_y
_atom_site_fract_z
_atom_site_U_iso_or_equiv
_atom_site_adp_type
_atom_site_occupancy
_atom_site_symmetry_multiplicity
_atom_site_calc_flag
_atom_site_refinement_flags
Eu1 Eu 0.01061(3) 0.2500 0.69129(2) 0.01322(10) Uani 1 2 d S
Sn2 Sn 0.27654(3) 0.2500 0.39392(3) 0.01135(11) Uani 1 2 d S
Mg3 Mg 0.15234(18) 0.2500 0.06949(17) 0.0143(3) Uani 1 2 d S

loop_
_atom_site_aniso_label
_atom_site_aniso_U_11
_atom_site_aniso_U_22
_atom_site_aniso_U_33
_atom_site_aniso_U_23
_atom_site_aniso_U_13
_atom_site_aniso_U_12
Eu1 0.01198(14) 0.01321(14) 0.01449(15) 0.000 -0.00070(8) 0.000
Sn2 0.01153(18) 0.01019(16) 0.01231(17) 0.000 -0.00027(10) 0.000
Mg3 0.0156(8) 0.0139(8) 0.0136(7) 0.000 0.0008(6) 0.000

loop_
_atom_type_symbol
_atom_type_description
_atom_type_scat_dispersion_real
_atom_type_scat_dispersion_imag
_atom_type_scat_source
Mg Mg 0.0486 0.0363 'International Tables Vol C Tables 4.2.6.8 and 6.1.1.4'
Sn Sn -0.6537 1.4246 'International Tables Vol C Tables 4.2.6.8 and 6.1.1.4'
Eu Eu -0.1578 3.6682 'International Tables Vol C Tables 4.2.6.8 and 6.1.1.4'

loop_
_geom_angle_atom_site_label_1
_geom_angle_atom_site_label_2
_geom_angle_atom_site_label_3
_geom_angle
_geom_angle_site_symmetry_1
_geom_angle_site_symmetry_3
Sn2 Eu1 Sn2 105.237(8) . 5_556
Sn2 Eu1 Sn2 105.237(8) . 5_566
Sn2 Eu1 Sn2 89.706(10) 5_556 5_566
Sn2 Eu1 Sn2 94.484(7) . 2_565
Sn2 Eu1 Sn2 160.146(8) 5_556 2_565
Sn2 Eu1 Sn2 87.269(7) 5_566 2_565
Sn2 Eu1 Sn2 94.484(7) . 2
Sn2 Eu1 Sn2 87.269(7) 5_556 2
Sn2 Eu1 Sn2 160.146(8) 5_566 2
Sn2 Eu1 Sn2 88.945(10) 2_565 2
Sn2 Eu1 Mg3 135.074(17) . 5_566
Sn2 Eu1 Mg3 111.60(2) 5_556 5_566
Sn2 Eu1 Mg3 51.72(2) 5_566 5_566
Sn2 Eu1 Mg3 52.34(2) 2_565 5_566
Sn2 Eu1 Mg3 111.72(2) 2 5_566
Sn2 Eu1 Mg3 135.074(17) . 5_556
Sn2 Eu1 Mg3 51.72(2) 5_556 5_556
Sn2 Eu1 Mg3 111.60(2) 5_566 5_556
Sn2 Eu1 Mg3 111.72(2) 2_565 5_556
Sn2 Eu1 Mg3 52.34(2) 2 5_556
Mg3 Eu1 Mg3 88.89(3) 5_566 5_556
Sn2 Eu1 Mg3 121.34(3) . 1_556
Sn2 Eu1 Mg3 115.195(17) 5_556 1_556
Sn2 Eu1 Mg3 115.195(17) 5_566 1_556
Sn2 Eu1 Mg3 49.723(11) 2_565 1_556
Sn2 Eu1 Mg3 49.723(11) 2 1_556
Mg3 Eu1 Mg3 63.48(3) 5_566 1_556
Mg3 Eu1 Mg3 63.48(3) 5_556 1_556
Sn2 Eu1 Mg3 91.33(2) . 6_556
Sn2 Eu1 Mg3 48.368(9) 5_556 6_556
Sn2 Eu1 Mg3 48.368(9) 5_566 6_556
Sn2 Eu1 Mg3 135.014(6) 2_565 6_556
Sn2 Eu1 Mg3 135.014(6) 2 6_556
Mg3 Eu1 Mg3 94.313(11) 5_566 6_556
Mg3 Eu1 Mg3 94.313(11) 5_556 6_556
Mg3 Eu1 Mg3 147.33(4) 1_556 6_556
Sn2 Eu1 Mg3 47.713(19) . 2_565
Sn2 Eu1 Mg3 150.84(2) 5_556 2_565
Sn2 Eu1 Mg3 88.451(18) 5_566 2_565
Sn2 Eu1 Mg3 48.71(2) 2_565 2_565
Sn2 Eu1 Mg3 103.56(2) 2 2_565
Mg3 Eu1 Mg3 89.72(2) 5_566 2_565
Mg3 Eu1 Mg3 152.75(3) 5_556 2_565
Mg3 Eu1 Mg3 91.742(19) 1_556 2_565
Mg3 Eu1 Mg3 112.93(2) 6_556 2_565
Sn2 Eu1 Mg3 47.713(19) . 2
Sn2 Eu1 Mg3 88.451(17) 5_556 2
Sn2 Eu1 Mg3 150.84(2) 5_566 2
Sn2 Eu1 Mg3 103.56(2) 2_565 2
Sn2 Eu1 Mg3 48.71(2) 2 2
Mg3 Eu1 Mg3 152.75(3) 5_566 2
Mg3 Eu1 Mg3 89.72(2) 5_556 2
Mg3 Eu1 Mg3 91.742(19) 1_556 2
Mg3 Eu1 Mg3 112.93(2) 6_556 2
Mg3 Eu1 Mg3 79.32(3) 2_565 2
Sn2 Eu1 Eu1 53.323(7) . 5_556
Sn2 Eu1 Eu1 51.913(6) 5_556 5_556
Sn2 Eu1 Eu1 102.129(9) 5_566 5_556
Sn2 Eu1 Eu1 147.737(10) 2_565 5_556
Sn2 Eu1 Eu1 91.385(7) 2 5_556
Mg3 Eu1 Eu1 152.08(3) 5_566 5_556
Mg3 Eu1 Eu1 93.59(2) 5_556 5_556
Mg3 Eu1 Eu1 141.086(11) 1_556 5_556
Mg3 Eu1 Eu1 57.776(18) 6_556 5_556
Mg3 Eu1 Eu1 100.20(2) 2_565 5_556
Mg3 Eu1 Eu1 55.16(2) 2 5_556
Mg3 Sn2 Mg3 111.87(5) 2_565 2
Mg3 Sn2 Mg3 124.06(2) 2_565 .
Mg3 Sn2 Mg3 124.06(2) 2 .
Mg3 Sn2 Mg3 75.51(3) 2_565 6_656
Mg3 Sn2 Mg3 75.51(3) 2 6_656
Mg3 Sn2 Mg3 115.49(4) . 6_656
Mg3 Sn2 Eu1 73.78(3) 2_565 .
Mg3 Sn2 Eu1 73.78(3) 2 .
Mg3 Sn2 Eu1 120.96(3) . .
Mg3 Sn2 Eu1 123.55(3) 6_656 .
Mg3 Sn2 Eu1 146.15(3) 2_565 5_556
Mg3 Sn2 Eu1 70.25(3) 2 5_556
Mg3 Sn2 Eu1 64.567(18) . 5_556
Mg3 Sn2 Eu1 133.944(8) 6_656 5_556
Eu1 Sn2 Eu1 74.764(8) . 5_556
Mg3 Sn2 Eu1 70.25(3) 2_565 5_566
Mg3 Sn2 Eu1 146.15(3) 2 5_566
Mg3 Sn2 Eu1 64.567(18) . 5_566
Mg3 Sn2 Eu1 133.944(8) 6_656 5_566
Eu1 Sn2 Eu1 74.764(8) . 5_566
Eu1 Sn2 Eu1 89.706(10) 5_556 5_566
Mg3 Sn2 Eu1 138.71(3) 2_565 2_554
Mg3 Sn2 Eu1 65.84(3) 2 2_554
Mg3 Sn2 Eu1 71.52(2) . 2_554
Mg3 Sn2 Eu1 63.858(18) 6_656 2_554
Eu1 Sn2 Eu1 135.341(5) . 2_554
Eu1 Sn2 Eu1 74.356(6) 5_556 2_554
Eu1 Sn2 Eu1 135.935(10) 5_566 2_554
Mg3 Sn2 Eu1 65.84(3) 2_565 2_564
Mg3 Sn2 Eu1 138.71(3) 2 2_564
Mg3 Sn2 Eu1 71.52(2) . 2_564
Mg3 Sn2 Eu1 63.858(18) 6_656 2_564
Eu1 Sn2 Eu1 135.341(5) . 2_564
Eu1 Sn2 Eu1 135.935(10) 5_556 2_564
Eu1 Sn2 Eu1 74.356(6) 5_566 2_564
Eu1 Sn2 Eu1 88.945(10) 2_554 2_564
Sn2 Mg3 Sn2 111.87(5) 2_554 2_564
Sn2 Mg3 Sn2 115.41(3) 2_554 .
Sn2 Mg3 Sn2 115.41(3) 2_564 .
Sn2 Mg3 Sn2 104.49(3) 2_554 6_556
Sn2 Mg3 Sn2 104.49(3) 2_564 6_556
Sn2 Mg3 Sn2 103.46(4) . 6_556
Sn2 Mg3 Eu1 166.34(4) 2_554 5_566
Sn2 Mg3 Eu1 79.140(11) 2_564 5_566
Sn2 Mg3 Eu1 63.71(3) . 5_566
Sn2 Mg3 Eu1 63.80(2) 6_556 5_566
Sn2 Mg3 Eu1 79.140(11) 2_554 5_556
Sn2 Mg3 Eu1 166.34(4) 2_564 5_556
Sn2 Mg3 Eu1 63.71(3) . 5_556
Sn2 Mg3 Eu1 63.80(2) 6_556 5_556
Eu1 Mg3 Eu1 88.89(3) 5_566 5_556
Sn2 Mg3 Eu1 64.44(3) 2_554 1_554
Sn2 Mg3 Eu1 64.44(3) 2_564 1_554
Sn2 Mg3 Eu1 179.62(5) . 1_554
Sn2 Mg3 Eu1 76.92(3) 6_556 1_554
Eu1 Mg3 Eu1 116.52(3) 5_566 1_554
Eu1 Mg3 Eu1 116.52(3) 5_556 1_554
Sn2 Mg3 Mg3 53.81(2) 2_554 5
Sn2 Mg3 Mg3 120.41(6) 2_564 5
Sn2 Mg3 Mg3 122.48(5) . 5
Sn2 Mg3 Mg3 50.68(4) 6_556 5
Eu1 Mg3 Mg3 114.10(6) 5_566 5
Eu1 Mg3 Mg3 58.76(3) 5_556 5
Eu1 Mg3 Mg3 57.76(4) 1_554 5
Sn2 Mg3 Mg3 120.41(6) 2_554 5_565
Sn2 Mg3 Mg3 53.81(2) 2_564 5_565
Sn2 Mg3 Mg3 122.48(5) . 5_565
Sn2 Mg3 Mg3 50.68(4) 6_556 5_565
Eu1 Mg3 Mg3 58.76(3) 5_566 5_565
Eu1 Mg3 Mg3 114.10(6) 5_556 5_565
Eu1 Mg3 Mg3 57.76(4) 1_554 5_565
Mg3 Mg3 Mg3 82.89(6) 5 5_565
Sn2 Mg3 Eu1 61.39(3) 2_554 6_656
Sn2 Mg3 Eu1 61.39(3) 2_564 6_656
Sn2 Mg3 Eu1 108.75(4) . 6_656
Sn2 Mg3 Eu1 147.78(5) 6_556 6_656
Eu1 Mg3 Eu1 132.27(2) 5_566 6_656
Eu1 Mg3 Eu1 132.27(2) 5_556 6_656
Eu1 Mg3 Eu1 70.87(3) 1_554 6_656
Mg3 Mg3 Eu1 108.82(5) 5 6_656
Mg3 Mg3 Eu1 108.82(5) 5_565 6_656
Sn2 Mg3 Eu1 122.35(4) 2_554 2_564
Sn2 Mg3 Eu1 58.508(18) 2_564 2_564
Sn2 Mg3 Eu1 59.77(2) . 2_564
Sn2 Mg3 Eu1 133.13(3) 6_556 2_564
Eu1 Mg3 Eu1 69.897(17) 5_566 2_564
Eu1 Mg3 Eu1 123.37(4) 5_556 2_564
Eu1 Mg3 Eu1 119.97(3) 1_554 2_564
Mg3 Mg3 Eu1 175.86(6) 5 2_564
Mg3 Mg3 Eu1 98.771(18) 5_565 2_564
Eu1 Mg3 Eu1 67.07(2) 6_656 2_564
Sn2 Mg3 Eu1 58.508(18) 2_554 2_554
Sn2 Mg3 Eu1 122.35(4) 2_564 2_554
Sn2 Mg3 Eu1 59.77(2) . 2_554
Sn2 Mg3 Eu1 133.13(3) 6_556 2_554
Eu1 Mg3 Eu1 123.37(4) 5_566 2_554
Eu1 Mg3 Eu1 69.897(17) 5_556 2_554
Eu1 Mg3 Eu1 119.97(3) 1_554 2_554
Mg3 Mg3 Eu1 98.771(18) 5 2_554
Mg3 Mg3 Eu1 175.86(6) 5_565 2_554
Eu1 Mg3 Eu1 67.07(2) 6_656 2_554
Eu1 Mg3 Eu1 79.32(3) 2_564 2_554

loop_
_geom_bond_atom_site_label_1
_geom_bond_atom_site_label_2
_geom_bond_distance
_geom_bond_site_symmetry_2
Eu1 Sn2 3.3754(4) .
Eu1 Sn2 3.4395(3) 5_556
Eu1 Sn2 3.4395(3) 5_566
Eu1 Sn2 3.4627(3) 2_565
Eu1 Sn2 3.4627(3) 2
Eu1 Mg3 3.4644(11) 5_566
Eu1 Mg3 3.4644(11) 5_556
Eu1 Mg3 3.5022(15) 1_556
Eu1 Mg3 3.6874(15) 6_556
Eu1 Mg3 3.8008(12) 2_565
Eu1 Mg3 3.8008(11) 2
Eu1 Eu1 4.1378(4) 5_556
Sn2 Mg3 2.9284(9) 2_565
Sn2 Mg3 2.9284(9) 2
Sn2 Mg3 3.0113(15) .
Sn2 Mg3 3.0552(15) 6_656
Sn2 Eu1 3.4395(3) 5_556
Sn2 Eu1 3.4395(3) 5_566
Sn2 Eu1 3.4627(3) 2_554
Sn2 Eu1 3.4627(3) 2_564
Mg3 Sn2 2.9284(9) 2_554
Mg3 Sn2 2.9284(9) 2_564
Mg3 Sn2 3.0552(15) 6_556
Mg3 Eu1 3.4644(11) 5_566
Mg3 Eu1 3.4644(11) 5_556
Mg3 Eu1 3.5021(15) 1_554
Mg3 Mg3 3.665(2) 5
Mg3 Mg3 3.665(2) 5_565
Mg3 Eu1 3.6874(15) 6_656
Mg3 Eu1 3.8009(11) 2_564
Mg3 Eu1 3.8009(11) 2_554
